data_2202584
loop_
_publ_author_name
'Li, Xiao-Fang'
'Feng, Ya-Qing'
'Gao, Bo'
'Li, Nan'

_publ_section_title
;4,11-Bis(4-methoxyphenyl)-3,10-bis(2,6-dichlorophenyl)-1,8-dioxa-2,9-diazadispiro[4.1.4.3]tetradeca-2,9-dien-6-one--chloroform--methanol
 (2/2/1)
;
_journal_issue 11
_journal_name_full 'Acta Crystallographica Section E'
_journal_page_first o1626
_journal_page_last o1627
_journal_paper_doi 10.1107/S1600536803020348
_journal_volume 59
_journal_year 2003
_chemical_formula_iupac 'C36 H28 Cl4 N2 O5, C H Cl3, 0.5C H4 O'
_chemical_formula_moiety 'C36 H28 Cl4 N2 O5, C H Cl3, 0.5C H4 O'
_chemical_formula_sum 'C37.5 H31 Cl7 N2 O5.5'
_chemical_formula_weight 845.79
_chemical_melting_point .521E-305
_chemical_name_systematic
;
4,11-Bis(4-methoxyphenyl)-3,10-bis(2,6-dichlorophenyl)-1,8-dioxa-2,9-
diazadispiro[4.1.4.3]tetradeca-2,9-dien-6-one--chloroform--water (2/2/1)
;
_space_group_IT_number 2
_symmetry_cell_setting triclinic
_symmetry_space_group_name_Hall '-P 1'
_symmetry_space_group_name_H-M 'P -1'
_cell_angle_alpha 114.946(4)
_cell_angle_beta 96.953(5)
_cell_angle_gamma 96.393(5)
_cell_formula_units_Z 2
_cell_length_a 11.293(3)
_cell_length_b 12.955(4)
_cell_length_c 15.027(4)
_cell_measurement_reflns_used 956
_cell_measurement_temperature 293(2)
_cell_measurement_theta_max 23.48
_cell_measurement_theta_min 3.48
_cell_volume 1946.2(10)
_computing_cell_refinement SMART
_computing_data_collection 'SMART (Bruker, 1997)'
_computing_data_reduction 'SAINT (Bruker, 1997)'
_computing_molecular_graphics 'SHELXTL (Bruker, 1997)'
_computing_publication_material SHELXTL
_computing_structure_refinement 'SHELXL97 (Sheldrick, 1997)'
_computing_structure_solution 'SHELXS97 (Sheldrick, 1997)'
_diffrn_ambient_temperature 293(2)
_diffrn_measured_fraction_theta_full 0.994
_diffrn_measured_fraction_theta_max 0.994
_diffrn_measurement_device_type 'Bruker SMART CCD area-detector'
_diffrn_measurement_method '\f and \w'
_diffrn_radiation_monochromator graphite
_diffrn_radiation_source 'fine-focus sealed tube'
_diffrn_radiation_type MoK\a
_diffrn_radiation_wavelength 0.71073
_diffrn_reflns_av_R_equivalents 0.0186
_diffrn_reflns_av_sigmaI/netI 0.0416
_diffrn_reflns_limit_h_max 13
_diffrn_reflns_limit_h_min -13
_diffrn_reflns_limit_k_max 15
_diffrn_reflns_limit_k_min -13
_diffrn_reflns_limit_l_max 10
_diffrn_reflns_limit_l_min -17
_diffrn_reflns_number 10073
_diffrn_reflns_theta_full 25.00
_diffrn_reflns_theta_max 25.00
_diffrn_reflns_theta_min 2.31
_diffrn_standards_decay_% 0
_diffrn_standards_interval_count 0
_diffrn_standards_interval_time 0
_diffrn_standards_number 0
_exptl_absorpt_coefficient_mu 0.556
_exptl_absorpt_correction_T_max 0.856
_exptl_absorpt_correction_T_min 0.732
_exptl_absorpt_correction_type multi-scan
_exptl_absorpt_process_details '(SADABS; Bruker, 1997)'
_exptl_crystal_colour colorless
_exptl_crystal_density_diffrn 1.443
_exptl_crystal_density_method 'not measured'
_exptl_crystal_description block
_exptl_crystal_F_000 866
_exptl_crystal_size_max 0.38
_exptl_crystal_size_mid 0.36
_exptl_crystal_size_min 0.28
_refine_diff_density_max 0.636
_refine_diff_density_min -0.772
_refine_ls_extinction_method none
_refine_ls_goodness_of_fit_ref 1.028
_refine_ls_hydrogen_treatment constr
_refine_ls_matrix_type full
_refine_ls_number_parameters 480
_refine_ls_number_reflns 6824
_refine_ls_number_restraints 1
_refine_ls_restrained_S_all 1.028
_refine_ls_R_factor_all 0.1050
_refine_ls_R_factor_gt 0.0678
_refine_ls_shift/su_max <0.001
_refine_ls_shift/su_mean 0.000
_refine_ls_structure_factor_coef Fsqd
_refine_ls_weighting_details 'calc w = 1/[\s^2^(Fo^2^)+(0.084P)^2^] where P = (Fo^2^+2Fc^2^)/3'
_refine_ls_weighting_scheme calc
_refine_ls_wR_factor_ref 0.2317
_reflns_number_gt 4415
_reflns_number_total 6824
_reflns_threshold_expression I>2\s(I)
_cod_data_source_file cv6234.cif
_cod_data_source_block I
_cod_depositor_comments
;
The following automatic conversions were performed:
'_symmetry_cell_setting' value 'Triclinic' changed to 'triclinic'
according to '/home/saulius/struct/CIF-dictionaries/cif_core.dic'
dictionary named 'cif_core.dic' version 2.4.1 from 2010-06-29.

Automatic conversion script
Id: cif_fix_enum 1527 2010-12-29 10:47:43Z saulius 

The following automatic conversions were performed:

'_symmetry_cell_setting' value 'Triclinic' changed to 'triclinic'
according to /home/saulius/struct/CIF-dictionaries/cif_core.dic
dictionary named 'cif_core.dic' version 2.4.1 from 2010-06-29.

Automatic conversion script
Id: cif_fix_values 1715 2011-07-08 13:25:40Z adriana 
;
_cod_original_formula_sum 'C37.50 H31 Cl7 N2 O5.50'
_cod_database_code 2202584
_cod_database_fobs_code 2202584

loop_
_symmetry_equiv_pos_as_xyz
'x, y, z'
'-x, -y, -z'

loop_
_atom_site_label
_atom_site_fract_x
_atom_site_fract_y
_atom_site_fract_z
_atom_site_U_iso_or_equiv
_atom_site_adp_type
_atom_site_calc_flag
_atom_site_refinement_flags
_atom_site_occupancy
_atom_site_disorder_assembly
_atom_site_disorder_group
_atom_site_type_symbol
Cl1 -0.22458(14) 0.49499(12) 0.11480(12) 0.0782(4) Uani d . 1 . . Cl
Cl2 -0.36036(14) 0.88541(14) 0.11735(12) 0.0831(5) Uani d . 1 . . Cl
Cl3 0.31732(16) 1.34688(13) 0.46191(11) 0.0914(5) Uani d . 1 . . Cl
Cl4 -0.09293(14) 1.02722(17) 0.35206(14) 0.0962(5) Uani d . 1 . . Cl
N1 -0.0862(3) 0.7395(3) 0.1614(2) 0.0439(8) Uani d . 1 . . N
N2 0.1180(3) 1.1893(3) 0.2564(3) 0.0496(9) Uani d . 1 . . N
O1 -0.0800(3) 0.9843(2) 0.0931(2) 0.0514(7) Uani d . 1 . . O
O2 0.0202(2) 0.7709(2) 0.1308(2) 0.0429(7) Uani d . 1 . . O
O3 -0.2306(4) 0.3279(3) -0.3501(2) 0.0710(10) Uani d . 1 . . O
O4 0.1361(3) 1.1193(2) 0.1592(2) 0.0476(7) Uani d . 1 . . O
O5 0.6309(3) 0.9759(4) 0.3962(3) 0.0730(10) Uani d . 1 . . O
C1 0.0021(3) 0.9346(3) 0.0962(3) 0.0350(8) Uani d . 1 . . C
C2 -0.0150(3) 0.8014(3) 0.0488(3) 0.0369(8) Uani d . 1 . . C
C3 0.0753(4) 0.7636(4) -0.0215(3) 0.0490(10) Uani d . 1 . . C
H3A 0.0681 0.6801 -0.0505 0.059 Uiso calc R 1 . . H
H3B 0.0570 0.7852 -0.0754 0.059 Uiso calc R 1 . . H
C4 0.2040(4) 0.8205(4) 0.0351(3) 0.0491(10) Uani d . 1 . . C
H4A 0.2218 0.7983 0.0887 0.059 Uiso calc R 1 . . H
H4B 0.2605 0.7928 -0.0098 0.059 Uiso calc R 1 . . H
C5 0.2221(4) 0.9503(4) 0.0783(3) 0.0438(9) Uani d . 1 . . C
H5A 0.2132 0.9726 0.0242 0.053 Uiso calc R 1 . . H
H5B 0.3041 0.9826 0.1162 0.053 Uiso calc R 1 . . H
C6 0.1326(3) 1.0016(3) 0.1464(3) 0.0382(9) Uani d . 1 . . C
C7 -0.1496(3) 0.7436(3) 0.0086(3) 0.0369(8) Uani d . 1 . . C
H7 -0.1964 0.7991 -0.0001 0.044 Uiso calc R 1 . . H
C8 -0.1783(3) 0.7262(3) 0.0977(3) 0.0394(9) Uani d . 1 . . C
C9 -0.3001(4) 0.6861(4) 0.1111(3) 0.0465(10) Uani d . 1 . . C
C10 -0.3302(4) 0.5837(4) 0.1190(3) 0.0582(12) Uani d . 1 . . C
C11 -0.4454(5) 0.5472(6) 0.1301(4) 0.0783(17) Uani d . 1 . . C
H11 -0.4626 0.4784 0.1354 0.094 Uiso calc R 1 . . H
C12 -0.5329(5) 0.6118(7) 0.1331(4) 0.088(2) Uani d . 1 . . C
H12 -0.6105 0.5861 0.1390 0.105 Uiso calc R 1 . . H
C13 -0.5072(5) 0.7153(7) 0.1276(4) 0.0804(18) Uani d . 1 . . C
H13 -0.5670 0.7601 0.1308 0.096 Uiso calc R 1 . . H
C14 -0.3919(4) 0.7523(5) 0.1172(3) 0.0585(12) Uani d . 1 . . C
C15 -0.1772(3) 0.6322(3) -0.0865(3) 0.0369(8) Uani d . 1 . . C
C16 -0.2437(4) 0.6257(4) -0.1719(3) 0.0469(10) Uani d . 1 . . C
H16 -0.2761 0.6895 -0.1697 0.056 Uiso calc R 1 . . H
C17 -0.2639(4) 0.5259(4) -0.2619(3) 0.0545(11) Uani d . 1 . . C
H17 -0.3083 0.5237 -0.3192 0.065 Uiso calc R 1 . . H
C18 -0.2179(4) 0.4305(4) -0.2656(3) 0.0484(10) Uani d . 1 . . C
C19 -0.1537(4) 0.4339(4) -0.1808(3) 0.0477(10) Uani d . 1 . . C
H19 -0.1235 0.3691 -0.1830 0.057 Uiso calc R 1 . . H
C20 -0.1337(4) 0.5337(4) -0.0917(3) 0.0452(10) Uani d . 1 . . C
H20 -0.0906 0.5349 -0.0343 0.054 Uiso calc R 1 . . H
C21 -0.2875(8) 0.3205(6) -0.4423(4) 0.107(2) Uani d . 1 . . C
H21A -0.3691 0.3339 -0.4385 0.161 Uiso calc R 1 . . H
H21B -0.2889 0.2449 -0.4945 0.161 Uiso calc R 1 . . H
H21C -0.2432 0.3778 -0.4565 0.161 Uiso calc R 1 . . H
C22 0.1580(3) 1.0144(3) 0.2553(3) 0.0373(8) Uani d . 1 . . C
H22 0.0980 0.9581 0.2614 0.045 Uiso calc R 1 . . H
C23 0.1279(4) 1.1338(3) 0.3083(3) 0.0423(9) Uani d . 1 . . C
C24 0.1128(4) 1.1867(4) 0.4140(3) 0.0532(11) Uani d . 1 . . C
C25 0.1923(6) 1.2829(4) 0.4895(4) 0.0685(14) Uani d . 1 . . C
C26 0.1762(8) 1.3301(6) 0.5878(4) 0.091(2) Uani d . 1 . . C
H26 0.2300 1.3943 0.6366 0.110 Uiso calc R 1 . . H
C27 0.0801(9) 1.2805(8) 0.6114(5) 0.107(3) Uani d . 1 . . C
H27 0.0702 1.3107 0.6776 0.129 Uiso calc R 1 . . H
C28 -0.0031(7) 1.1870(7) 0.5406(5) 0.093(2) Uani d . 1 . . C
H28 -0.0695 1.1556 0.5580 0.111 Uiso calc R 1 . . H
C29 0.0151(5) 1.1412(5) 0.4425(4) 0.0673(14) Uani d . 1 . . C
C30 0.2832(3) 1.0044(3) 0.2951(3) 0.0372(9) Uani d . 1 . . C
C31 0.2993(4) 0.9149(3) 0.3194(3) 0.0416(9) Uani d . 1 . . C
H31 0.2318 0.8623 0.3130 0.050 Uiso calc R 1 . . H
C32 0.4139(4) 0.9014(4) 0.3534(3) 0.0494(10) Uani d . 1 . . C
H32 0.4228 0.8399 0.3687 0.059 Uiso calc R 1 . . H
C33 0.5146(4) 0.9795(4) 0.3642(3) 0.0503(11) Uani d . 1 . . C
C34 0.4993(4) 1.0699(4) 0.3399(3) 0.0522(11) Uani d . 1 . . C
H34 0.5668 1.1224 0.3464 0.063 Uiso calc R 1 . . H
C35 0.3862(4) 1.0827(4) 0.3065(3) 0.0450(10) Uani d . 1 . . C
H35 0.3778 1.1443 0.2911 0.054 Uiso calc R 1 . . H
C36 0.6530(5) 0.8812(5) 0.4150(4) 0.0759(16) Uani d . 1 . . C
H36A 0.6078 0.8777 0.4641 0.114 Uiso calc R 1 . . H
H36B 0.7380 0.8907 0.4394 0.114 Uiso calc R 1 . . H
H36C 0.6282 0.8109 0.3543 0.114 Uiso calc R 1 . . H
C37 0.6634(10) 0.2806(7) 0.2190(6) 0.130(3) Uani d . 1 . . C
H37 0.7136 0.3337 0.2019 0.156 Uiso calc R 1 . . H
Cl5 0.6127(4) 0.3611(2) 0.3255(2) 0.1736(12) Uani d . 1 . . Cl
Cl6 0.5396(3) 0.2068(4) 0.1217(2) 0.1893(14) Uani d . 1 . . Cl
Cl7 0.7472(3) 0.1841(3) 0.2289(3) 0.1951(14) Uani d . 1 . . Cl
C38 0.9830(18) 0.4317(14) 0.3849(11) 0.171(10) Uani d PD 0.50 . . C
H38A 1.0697 0.4500 0.4052 0.257 Uiso calc PR 0.50 . . H
H38B 0.9518 0.3673 0.3964 0.257 Uiso calc PR 0.50 . . H
H38C 0.9485 0.4975 0.4228 0.257 Uiso calc PR 0.50 . . H
O6 0.9519(10) 0.4021(10) 0.2805(9) 0.120(4) Uani d PD 0.50 . . O
H6 0.9972 0.4250 0.2488 0.144 Uiso d PR 0.50 . . H

loop_
_atom_site_aniso_label
_atom_site_aniso_U_11
_atom_site_aniso_U_22
_atom_site_aniso_U_33
_atom_site_aniso_U_12
_atom_site_aniso_U_13
_atom_site_aniso_U_23
Cl1 0.0866(10) 0.0596(8) 0.1011(11) 0.0131(7) 0.0337(8) 0.0434(8)
Cl2 0.0794(10) 0.0859(10) 0.0982(11) 0.0481(8) 0.0356(8) 0.0409(9)
Cl3 0.1083(12) 0.0645(9) 0.0688(9) -0.0088(8) 0.0066(8) 0.0073(7)
Cl4 0.0682(9) 0.1178(13) 0.1119(13) 0.0067(9) 0.0399(9) 0.0557(11)
N1 0.0428(19) 0.0419(19) 0.0457(19) 0.0044(15) 0.0061(16) 0.0193(16)
N2 0.061(2) 0.045(2) 0.042(2) 0.0076(17) 0.0098(16) 0.0181(17)
O1 0.0490(17) 0.0445(16) 0.0578(19) 0.0153(14) 0.0026(14) 0.0202(14)
O2 0.0339(14) 0.0442(16) 0.0558(17) 0.0065(12) 0.0005(12) 0.0293(14)
O3 0.099(3) 0.0472(19) 0.0476(19) -0.0015(18) 0.0059(18) 0.0089(15)
O4 0.0665(19) 0.0389(15) 0.0398(15) 0.0035(13) 0.0106(13) 0.0207(13)
O5 0.0445(19) 0.103(3) 0.089(3) 0.0165(18) 0.0050(17) 0.061(2)
C1 0.040(2) 0.040(2) 0.0284(18) 0.0113(17) 0.0082(15) 0.0170(17)
C2 0.035(2) 0.036(2) 0.039(2) 0.0071(16) 0.0035(16) 0.0164(17)
C3 0.042(2) 0.044(2) 0.052(3) 0.0105(18) 0.0139(19) 0.011(2)
C4 0.038(2) 0.058(3) 0.049(2) 0.0111(19) 0.0144(18) 0.019(2)
C5 0.039(2) 0.053(2) 0.040(2) 0.0000(18) 0.0071(17) 0.0223(19)
C6 0.043(2) 0.036(2) 0.037(2) 0.0002(17) 0.0025(17) 0.0197(17)
C7 0.0316(19) 0.037(2) 0.041(2) 0.0079(16) 0.0065(16) 0.0155(17)
C8 0.038(2) 0.039(2) 0.040(2) 0.0111(17) 0.0068(17) 0.0146(17)
C9 0.041(2) 0.055(3) 0.035(2) 0.0069(19) 0.0104(17) 0.0117(19)
C10 0.056(3) 0.066(3) 0.043(2) -0.005(2) 0.012(2) 0.018(2)
C11 0.069(4) 0.090(4) 0.065(3) -0.012(3) 0.021(3) 0.027(3)
C12 0.053(3) 0.127(6) 0.066(4) -0.007(4) 0.022(3) 0.030(4)
C13 0.044(3) 0.131(6) 0.057(3) 0.024(3) 0.017(2) 0.029(3)
C14 0.045(3) 0.079(3) 0.045(3) 0.017(2) 0.014(2) 0.019(2)
C15 0.0309(19) 0.039(2) 0.041(2) 0.0033(16) 0.0062(16) 0.0179(17)
C16 0.053(3) 0.043(2) 0.047(2) 0.0054(19) 0.005(2) 0.025(2)
C17 0.065(3) 0.052(3) 0.040(2) -0.003(2) -0.004(2) 0.021(2)
C18 0.059(3) 0.037(2) 0.041(2) -0.0041(19) 0.006(2) 0.0130(19)
C19 0.052(3) 0.039(2) 0.052(3) 0.0089(19) 0.008(2) 0.020(2)
C20 0.045(2) 0.045(2) 0.042(2) 0.0081(19) 0.0006(18) 0.019(2)
C21 0.161(7) 0.082(4) 0.045(3) 0.007(4) -0.010(4) 0.008(3)
C22 0.039(2) 0.037(2) 0.036(2) -0.0005(16) 0.0047(16) 0.0183(17)
C23 0.045(2) 0.044(2) 0.039(2) 0.0069(18) 0.0090(18) 0.0197(19)
C24 0.071(3) 0.052(3) 0.045(2) 0.027(2) 0.019(2) 0.024(2)
C25 0.104(4) 0.058(3) 0.042(3) 0.032(3) 0.013(3) 0.016(2)
C26 0.146(6) 0.081(4) 0.046(3) 0.039(4) 0.022(4) 0.020(3)
C27 0.177(8) 0.117(6) 0.053(4) 0.079(6) 0.049(5) 0.042(4)
C28 0.126(6) 0.110(5) 0.084(5) 0.062(5) 0.067(4) 0.061(4)
C29 0.077(4) 0.078(4) 0.068(3) 0.035(3) 0.033(3) 0.043(3)
C30 0.043(2) 0.037(2) 0.0295(19) 0.0026(17) 0.0056(16) 0.0144(16)
C31 0.044(2) 0.039(2) 0.042(2) 0.0017(17) 0.0086(17) 0.0199(18)
C32 0.056(3) 0.051(3) 0.052(3) 0.017(2) 0.013(2) 0.031(2)
C33 0.043(2) 0.067(3) 0.042(2) 0.011(2) 0.0090(19) 0.025(2)
C34 0.042(2) 0.059(3) 0.053(3) -0.007(2) 0.0043(19) 0.027(2)
C35 0.049(2) 0.042(2) 0.047(2) 0.0012(18) 0.0069(19) 0.0241(19)
C36 0.060(3) 0.100(4) 0.079(4) 0.027(3) 0.006(3) 0.049(3)
C37 0.191(9) 0.093(5) 0.109(6) 0.006(6) 0.048(6) 0.047(5)
Cl5 0.259(4) 0.1184(19) 0.137(2) 0.048(2) 0.080(2) 0.0351(16)
Cl6 0.145(2) 0.254(4) 0.131(2) 0.001(2) 0.0345(18) 0.055(2)
Cl7 0.186(3) 0.184(3) 0.252(4) 0.077(3) 0.079(3) 0.110(3)
C38 0.133(16) 0.078(11) 0.28(3) 0.045(11) -0.005(17) 0.067(15)
O6 0.108(8) 0.135(9) 0.110(8) -0.019(6) 0.030(6) 0.054(7)

loop_
_atom_type_symbol
_atom_type_description
_atom_type_scat_dispersion_real
_atom_type_scat_dispersion_imag
_atom_type_scat_source
C C 0.0033 0.0016 'International Tables Vol C Tables 4.2.6.8 and 6.1.1.4'
H H 0.0000 0.0000 'International Tables Vol C Tables 4.2.6.8 and 6.1.1.4'
N N 0.0061 0.0033 'International Tables Vol C Tables 4.2.6.8 and 6.1.1.4'
O O 0.0106 0.0060 'International Tables Vol C Tables 4.2.6.8 and 6.1.1.4'
Cl Cl 0.1484 0.1585 'International Tables Vol C Tables 4.2.6.8 and 6.1.1.4'

loop_
_geom_angle_atom_site_label_1
_geom_angle_atom_site_label_2
_geom_angle_atom_site_label_3
_geom_angle
C8 N1 O2 109.4(3)
C23 N2 O4 108.9(3)
N1 O2 C2 108.5(3)
C18 O3 C21 118.6(4)
N2 O4 C6 109.1(3)
C33 O5 C36 118.0(4)
O1 C1 C2 122.3(3)
O1 C1 C6 121.1(3)
C2 C1 C6 116.5(3)
O2 C2 C3 107.1(3)
O2 C2 C1 106.3(3)
C3 C2 C1 108.1(3)
O2 C2 C7 103.9(3)
C3 C2 C7 118.4(3)
C1 C2 C7 112.2(3)
C4 C3 C2 110.2(3)
C4 C3 H3A 109.6
C2 C3 H3A 109.6
C4 C3 H3B 109.6
C2 C3 H3B 109.6
H3A C3 H3B 108.1
C5 C4 C3 112.1(4)
C5 C4 H4A 109.2
C3 C4 H4A 109.2
C5 C4 H4B 109.2
C3 C4 H4B 109.2
H4A C4 H4B 107.9
C4 C5 C6 113.0(3)
C4 C5 H5A 109.0
C6 C5 H5A 109.0
C4 C5 H5B 109.0
C6 C5 H5B 109.0
H5A C5 H5B 107.8
O4 C6 C5 106.9(3)
O4 C6 C1 107.7(3)
C5 C6 C1 110.5(3)
O4 C6 C22 104.1(3)
C5 C6 C22 118.2(3)
C1 C6 C22 108.8(3)
C15 C7 C8 112.5(3)
C15 C7 C2 116.6(3)
C8 C7 C2 99.2(3)
C15 C7 H7 109.3
C8 C7 H7 109.3
C2 C7 H7 109.3
N1 C8 C9 119.0(4)
N1 C8 C7 114.7(3)
C9 C8 C7 126.1(3)
C10 C9 C14 116.3(4)
C10 C9 C8 123.1(4)
C14 C9 C8 120.6(4)
C11 C10 C9 122.0(5)
C11 C10 Cl1 116.9(4)
C9 C10 Cl1 121.1(4)
C12 C11 C10 120.1(6)
C12 C11 H11 119.9
C10 C11 H11 119.9
C11 C12 C13 120.3(5)
C11 C12 H12 119.8
C13 C12 H12 119.8
C12 C13 C14 119.6(6)
C12 C13 H13 120.2
C14 C13 H13 120.2
C13 C14 C9 121.6(5)
C13 C14 Cl2 118.5(4)
C9 C14 Cl2 119.8(4)
C16 C15 C20 117.7(4)
C16 C15 C7 120.7(4)
C20 C15 C7 121.6(3)
C15 C16 C17 121.5(4)
C15 C16 H16 119.2
C17 C16 H16 119.2
C18 C17 C16 119.6(4)
C18 C17 H17 120.2
C16 C17 H17 120.2
C19 C18 O3 115.2(4)
C19 C18 C17 119.9(4)
O3 C18 C17 124.9(4)
C18 C19 C20 120.1(4)
C18 C19 H19 119.9
C20 C19 H19 119.9
C19 C20 C15 121.1(4)
C19 C20 H20 119.5
C15 C20 H20 119.5
O3 C21 H21A 109.5
O3 C21 H21B 109.5
H21A C21 H21B 109.5
O3 C21 H21C 109.5
H21A C21 H21C 109.5
H21B C21 H21C 109.5
C30 C22 C23 113.6(3)
C30 C22 C6 117.5(3)
C23 C22 C6 98.1(3)
C30 C22 H22 109.0
C23 C22 H22 109.0
C6 C22 H22 109.0
N2 C23 C24 120.6(4)
N2 C23 C22 115.4(3)
C24 C23 C22 124.0(3)
C29 C24 C25 116.5(4)
C29 C24 C23 120.0(4)
C25 C24 C23 123.5(4)
C26 C25 C24 122.2(6)
C26 C25 Cl3 117.6(5)
C24 C25 Cl3 120.3(4)
C27 C26 C25 118.6(7)
C27 C26 H26 120.7
C25 C26 H26 120.7
C26 C27 C28 122.3(6)
C26 C27 H27 118.9
C28 C27 H27 118.9
C27 C28 C29 118.0(7)
C27 C28 H28 121.0
C29 C28 H28 121.0
C28 C29 C24 122.4(6)
C28 C29 Cl4 118.2(5)
C24 C29 Cl4 119.3(4)
C31 C30 C35 117.9(4)
C31 C30 C22 120.2(3)
C35 C30 C22 121.9(3)
C30 C31 C32 121.6(4)
C30 C31 H31 119.2
C32 C31 H31 119.2
C33 C32 C31 119.7(4)
C33 C32 H32 120.1
C31 C32 H32 120.1
O5 C33 C32 125.5(4)
O5 C33 C34 115.4(4)
C32 C33 C34 119.1(4)
C35 C34 C33 120.9(4)
C35 C34 H34 119.5
C33 C34 H34 119.5
C34 C35 C30 120.8(4)
C34 C35 H35 119.6
C30 C35 H35 119.6
O5 C36 H36A 109.5
O5 C36 H36B 109.5
H36A C36 H36B 109.5
O5 C36 H36C 109.5
H36A C36 H36C 109.5
H36B C36 H36C 109.5
Cl7 C37 Cl5 114.3(5)
Cl7 C37 Cl6 109.0(5)
Cl5 C37 Cl6 109.2(6)
Cl7 C37 H37 108.1
Cl5 C37 H37 108.1
Cl6 C37 H37 108.1
O6 C38 H38A 109.5
O6 C38 H38B 109.5
H38A C38 H38B 109.5
O6 C38 H38C 109.5
H38A C38 H38C 109.5
H38B C38 H38C 109.5
C38 O6 H6 124.1

loop_
_geom_bond_atom_site_label_1
_geom_bond_atom_site_label_2
_geom_bond_site_symmetry_2
_geom_bond_distance
_geom_bond_publ_flag
Cl1 C10 . 1.734(6) ?
Cl2 C14 . 1.721(6) ?
Cl3 C25 . 1.738(6) ?
Cl4 C29 . 1.738(6) ?
N1 C8 . 1.269(5) ?
N1 O2 . 1.416(4) ?
N2 C23 . 1.267(5) ?
N2 O4 . 1.412(4) ?
O1 C1 . 1.193(4) ?
O2 C2 . 1.469(4) ?
O3 C18 . 1.374(5) ?
O3 C21 . 1.415(7) ?
O4 C6 . 1.450(5) ?
O5 C33 . 1.357(5) ?
O5 C36 . 1.410(7) ?
C1 C2 . 1.542(5) ?
C1 C6 . 1.545(5) ?
C2 C3 . 1.527(5) ?
C2 C7 . 1.542(5) ?
C3 C4 . 1.521(6) ?
C3 H3A . 0.9700 ?
C3 H3B . 0.9700 ?
C4 C5 . 1.503(6) ?
C4 H4A . 0.9700 ?
C4 H4B . 0.9700 ?
C5 C6 . 1.529(6) ?
C5 H5A . 0.9700 ?
C5 H5B . 0.9700 ?
C6 C22 . 1.561(5) ?
C7 C15 . 1.508(5) ?
C7 C8 . 1.513(5) ?
C7 H7 . 0.9800 ?
C8 C9 . 1.482(6) ?
C9 C10 . 1.391(7) ?
C9 C14 . 1.405(6) ?
C10 C11 . 1.388(7) ?
C11 C12 . 1.357(9) ?
C11 H11 . 0.9300 ?
C12 C13 . 1.379(9) ?
C12 H12 . 0.9300 ?
C13 C14 . 1.387(7) ?
C13 H13 . 0.9300 ?
C15 C16 . 1.371(5) ?
C15 C20 . 1.393(6) ?
C16 C17 . 1.392(6) ?
C16 H16 . 0.9300 ?
C17 C18 . 1.376(6) ?
C17 H17 . 0.9300 ?
C18 C19 . 1.368(6) ?
C19 C20 . 1.384(6) ?
C19 H19 . 0.9300 ?
C20 H20 . 0.9300 ?
C21 H21A . 0.9600 ?
C21 H21B . 0.9600 ?
C21 H21C . 0.9600 ?
C22 C30 . 1.508(5) ?
C22 C23 . 1.512(6) ?
C22 H22 . 0.9800 ?
C23 C24 . 1.482(6) ?
C24 C29 . 1.391(7) ?
C24 C25 . 1.399(7) ?
C25 C26 . 1.385(7) ?
C26 C27 . 1.358(11) ?
C26 H26 . 0.9300 ?
C27 C28 . 1.378(11) ?
C27 H27 . 0.9300 ?
C28 C29 . 1.388(8) ?
C28 H28 . 0.9300 ?
C30 C31 . 1.378(5) ?
C30 C35 . 1.398(5) ?
C31 C32 . 1.390(6) ?
C31 H31 . 0.9300 ?
C32 C33 . 1.380(6) ?
C32 H32 . 0.9300 ?
C33 C34 . 1.386(6) ?
C34 C35 . 1.369(6) ?
C34 H34 . 0.9300 ?
C35 H35 . 0.9300 ?
C36 H36A . 0.9600 ?
C36 H36B . 0.9600 ?
C36 H36C . 0.9600 ?
C37 Cl7 . 1.693(10) ?
C37 Cl5 . 1.710(9) ?
C37 Cl6 . 1.742(10) ?
C37 H37 . 0.9800 ?
C38 O6 . 1.435(10) ?
C38 H38A . 0.9600 ?
C38 H38B . 0.9600 ?
C38 H38C . 0.9600 ?
O6 H6 . 0.8499 ?

loop_
_geom_torsion_atom_site_label_1
_geom_torsion_atom_site_label_2
_geom_torsion_atom_site_label_3
_geom_torsion_atom_site_label_4
_geom_torsion
C8 N1 O2 C2 12.2(4)
C23 N2 O4 C6 12.6(4)
N1 O2 C2 C3 -146.1(3)
N1 O2 C2 C1 98.5(3)
N1 O2 C2 C7 -20.1(3)
O1 C1 C2 O2 -118.9(4)
C6 C1 C2 O2 62.3(4)
O1 C1 C2 C3 126.4(4)
C6 C1 C2 C3 -52.3(4)
O1 C1 C2 C7 -5.9(5)
C6 C1 C2 C7 175.3(3)
O2 C2 C3 C4 -56.9(4)
C1 C2 C3 C4 57.3(4)
C7 C2 C3 C4 -173.8(3)
C2 C3 C4 C5 -61.6(5)
C3 C4 C5 C6 56.1(5)
N2 O4 C6 C5 -146.0(3)
N2 O4 C6 C1 95.2(3)
N2 O4 C6 C22 -20.2(4)
C4 C5 C6 O4 -164.0(3)
C4 C5 C6 C1 -47.1(4)
C4 C5 C6 C22 79.2(4)
O1 C1 C6 O4 -15.3(5)
C2 C1 C6 O4 163.5(3)
O1 C1 C6 C5 -131.8(4)
C2 C1 C6 C5 47.0(4)
O1 C1 C6 C22 97.0(4)
C2 C1 C6 C22 -84.3(4)
O2 C2 C7 C15 -102.0(3)
C3 C2 C7 C15 16.5(5)
C1 C2 C7 C15 143.6(3)
O2 C2 C7 C8 19.0(3)
C3 C2 C7 C8 137.6(3)
C1 C2 C7 C8 -95.4(3)
O2 N1 C8 C9 176.4(3)
O2 N1 C8 C7 1.6(4)
C15 C7 C8 N1 110.4(4)
C2 C7 C8 N1 -13.6(4)
C15 C7 C8 C9 -63.9(5)
C2 C7 C8 C9 172.1(4)
N1 C8 C9 C10 -56.7(6)
C7 C8 C9 C10 117.4(5)
N1 C8 C9 C14 122.8(4)
C7 C8 C9 C14 -63.1(5)
C14 C9 C10 C11 1.5(7)
C8 C9 C10 C11 -179.0(4)
C14 C9 C10 Cl1 -178.9(3)
C8 C9 C10 Cl1 0.6(6)
C9 C10 C11 C12 0.2(8)
Cl1 C10 C11 C12 -179.4(4)
C10 C11 C12 C13 -1.5(9)
C11 C12 C13 C14 1.1(9)
C12 C13 C14 C9 0.7(8)
C12 C13 C14 Cl2 -176.5(4)
C10 C9 C14 C13 -1.9(6)
C8 C9 C14 C13 178.6(4)
C10 C9 C14 Cl2 175.3(3)
C8 C9 C14 Cl2 -4.2(6)
C8 C7 C15 C16 130.7(4)
C2 C7 C15 C16 -115.6(4)
C8 C7 C15 C20 -51.0(5)
C2 C7 C15 C20 62.7(5)
C20 C15 C16 C17 -2.3(6)
C7 C15 C16 C17 176.1(4)
C15 C16 C17 C18 1.0(7)
C21 O3 C18 C19 -175.1(5)
C21 O3 C18 C17 4.7(7)
C16 C17 C18 C19 0.7(7)
C16 C17 C18 O3 -179.2(4)
O3 C18 C19 C20 179.0(4)
C17 C18 C19 C20 -0.9(7)
C18 C19 C20 C15 -0.5(6)
C16 C15 C20 C19 2.1(6)
C7 C15 C20 C19 -176.3(4)
O4 C6 C22 C30 -103.2(4)
C5 C6 C22 C30 15.2(5)
C1 C6 C22 C30 142.2(3)
O4 C6 C22 C23 18.8(4)
C5 C6 C22 C23 137.2(3)
C1 C6 C22 C23 -95.8(3)
O4 N2 C23 C24 -179.9(4)
O4 N2 C23 C22 1.4(5)
C30 C22 C23 N2 111.7(4)
C6 C22 C23 N2 -13.1(4)
C30 C22 C23 C24 -67.0(5)
C6 C22 C23 C24 168.1(4)
N2 C23 C24 C29 113.7(5)
C22 C23 C24 C29 -67.6(6)
N2 C23 C24 C25 -65.9(6)
C22 C23 C24 C25 112.8(5)
C29 C24 C25 C26 0.8(7)
C23 C24 C25 C26 -179.7(5)
C29 C24 C25 Cl3 -179.9(4)
C23 C24 C25 Cl3 -0.3(6)
C24 C25 C26 C27 0.4(9)
Cl3 C25 C26 C27 -179.1(5)
C25 C26 C27 C28 -1.6(10)
C26 C27 C28 C29 1.7(10)
C27 C28 C29 C24 -0.5(9)
C27 C28 C29 Cl4 -177.3(5)
C25 C24 C29 C28 -0.7(7)
C23 C24 C29 C28 179.7(5)
C25 C24 C29 Cl4 176.1(4)
C23 C24 C29 Cl4 -3.5(6)
C23 C22 C30 C31 130.6(4)
C6 C22 C30 C31 -115.8(4)
C23 C22 C30 C35 -50.9(5)
C6 C22 C30 C35 62.7(5)
C35 C30 C31 C32 -0.6(6)
C22 C30 C31 C32 178.0(4)
C30 C31 C32 C33 0.7(6)
C36 O5 C33 C32 3.8(7)
C36 O5 C33 C34 -175.4(4)
C31 C32 C33 O5 -179.9(4)
C31 C32 C33 C34 -0.6(6)
O5 C33 C34 C35 179.9(4)
C32 C33 C34 C35 0.6(7)
C33 C34 C35 C30 -0.5(7)
C31 C30 C35 C34 0.5(6)
C22 C30 C35 C34 -178.0(4)
